data_4318783
loop_
_publ_author_name
'Federica Bonadio'
'Mathias Gross'
'Helen Stoeckli-Evans'
'Silvio Decurtins'

_publ_section_title
;
 High-Spin Molecules: Synthesis, X-ray Characterization, and Magnetic
 Behavior of Two New Cyano-Bridged NiII9MoV6 and NiII9WV6 Clusters with a
 S = 12 Ground State
;
_journal_name_full 'Inorganic Chemistry'
_journal_page_first 5891
_journal_page_last 5896
_journal_paper_doi 10.1021/ic025562t
_journal_volume 41
_journal_year 2002
_chemical_formula_sum 'C89 H166 Mo6 N48 Ni9 O42'
_chemical_formula_weight 3684.73
_chemical_name_systematic
; 
 ? 
;
_space_group_IT_number 15
_symmetry_cell_setting monoclinic
_symmetry_space_group_name_Hall '-C 2yc'
_symmetry_space_group_name_H-M 'C 1 2/c 1'
_atom_sites_solution_hydrogens geom
_atom_sites_solution_primary direct
_atom_sites_solution_secondary difmap
_audit_creation_method SHELXL-97
_cell_angle_alpha 90.00
_cell_angle_beta 113.555(6)
_cell_angle_gamma 90.00
_cell_formula_units_Z 4
_cell_length_a 28.4957(18)
_cell_length_b 19.2583(10)
_cell_length_c 32.4279(17)
_cell_measurement_reflns_used 8000
_cell_measurement_temperature 153(2)
_cell_measurement_theta_max 25.99
_cell_measurement_theta_min 2.12
_cell_volume 16312.9(18)
_computing_cell_refinement 'CELL (Stoe & Cie GmbH, Darmstadt, 2000)'
_computing_data_collection 'EXPOSE (Stoe & Cie GmbH, Darmstadt, 2000)'
_computing_data_reduction 'INTEGRATE (Stoe & Cie GmbH, Darmstadt, 2000)'
_computing_molecular_graphics 'PLATON99 (Spek, 1990)'
_computing_publication_material 'SHELXL-97 (Sheldrick, 1997)'
_computing_structure_refinement 'SHELXL-97 (Sheldrick, 1997)'
_computing_structure_solution 'SHELXS-97 (Sheldrick, 1990)'
_diffrn_ambient_temperature 153(2)
_diffrn_detector_area_resol_mean 0.81\%A
_diffrn_measurement_device_type 'STOE Image Plate Diffraction System'
_diffrn_measurement_method 'phi oscillation'
_diffrn_radiation_monochromator graphite
_diffrn_radiation_source 'fine-focus sealed tube'
_diffrn_radiation_type MoK\a
_diffrn_radiation_wavelength 0.71073
_diffrn_reflns_av_R_equivalents 0.0372
_diffrn_reflns_av_sigmaI/netI 0.0420
_diffrn_reflns_limit_h_max 34
_diffrn_reflns_limit_h_min -34
_diffrn_reflns_limit_k_max 23
_diffrn_reflns_limit_k_min -23
_diffrn_reflns_limit_l_max 36
_diffrn_reflns_limit_l_min -36
_diffrn_reflns_number 56833
_diffrn_reflns_theta_max 25.92
_diffrn_reflns_theta_min 2.11
_diffrn_standards_decay_% 0
_diffrn_standards_number 0
_exptl_absorpt_coefficient_mu 1.534
_exptl_absorpt_correction_type none
_exptl_crystal_colour pale_yellow
_exptl_crystal_density_diffrn 1.500
_exptl_crystal_density_meas ?
_exptl_crystal_density_method 'not measured'
_exptl_crystal_description rod
_exptl_crystal_F_000 7504
_exptl_crystal_size_max 0.50
_exptl_crystal_size_mid 0.30
_exptl_crystal_size_min 0.15
_refine_ls_extinction_method none
_refine_ls_goodness_of_fit_ref 0.995
_refine_ls_hydrogen_treatment mixed
_refine_ls_matrix_type full
_refine_ls_number_parameters 757
_refine_ls_number_reflns 14808
_refine_ls_number_restraints 0
_refine_ls_restrained_S_all 0.995
_refine_ls_R_factor_all 0.0536
_refine_ls_R_factor_gt 0.0377
_refine_ls_shift/su_max 0.040
_refine_ls_shift/su_mean 0.001
_refine_ls_structure_factor_coef Fsqd
_refine_ls_weighting_details 'calc w=1/[\s^2^(Fo^2^)+(0.0622P)^2^+40.6509P] where P=(Fo^2^+2Fc^2^)/3'
_refine_ls_weighting_scheme calc
_refine_ls_wR_factor_gt 0.1007
_refine_ls_wR_factor_ref 0.1059
_reflns_number_gt 11147
_reflns_number_total 14808
_reflns_threshold_expression >2sigma(I)
_cod_data_source_file ic025562t_s1_1.cif
_cod_data_source_block 1
_cod_depositor_comments
;
The following automatic conversions were performed:

'_exptl_crystal_density_meas' value 'none' was changed to '?' - the
value is perceived as not measured.

Automatic conversion script
Id: cif_fix_values 3008 2015-01-20 13:52:24Z robertas 
;
_cod_original_cell_volume 16312.9(16)
_cod_original_sg_symbol_H-M 'C 2/c'
_cod_database_code 4318783

loop_
_symmetry_equiv_pos_as_xyz
'x, y, z'
'-x, y, -z+1/2'
'x+1/2, y+1/2, z'
'-x+1/2, y+1/2, -z+1/2'
'-x, -y, -z'
'x, -y, z-1/2'
'-x+1/2, -y+1/2, -z'
'x+1/2, -y+1/2, z-1/2'

loop_
_atom_site_label
_atom_site_type_symbol
_atom_site_fract_x
_atom_site_fract_y
_atom_site_fract_z
_atom_site_U_iso_or_equiv
_atom_site_adp_type
_atom_site_occupancy
_atom_site_symmetry_multiplicity
_atom_site_calc_flag
_atom_site_refinement_flags
_atom_site_disorder_assembly
_atom_site_disorder_group
Mo1 Mo 0.177732(12) 0.836556(17) 0.232907(12) 0.01244(8) Uani 1 1 d . . .
C1 C 0.11882(16) 0.8488(2) 0.16583(14) 0.0177(9) Uani 1 1 d . . .
C2 C 0.10686(14) 0.8410(2) 0.24131(14) 0.0138(8) Uani 1 1 d . . .
C3 C 0.15674(15) 0.9448(2) 0.23465(14) 0.0172(9) Uani 1 1 d . . .
C4 C 0.24509(15) 0.7750(2) 0.26979(15) 0.0190(9) Uani 1 1 d . . .
C5 C 0.15028(14) 0.7314(2) 0.23191(14) 0.0170(9) Uani 1 1 d . . .
C6 C 0.23958(16) 0.9024(2) 0.23469(18) 0.0284(11) Uani 1 1 d . . .
C7 C 0.20260(18) 0.7889(3) 0.18488(17) 0.0326(12) Uani 1 1 d . . .
C8 C 0.19731(15) 0.8517(2) 0.30355(15) 0.0165(9) Uani 1 1 d . E .
Mo2 Mo -0.061914(13) 1.046932(17) 0.126206(12) 0.01364(9) Uani 1 1 d . . .
C9 C -0.03563(14) 0.9670(2) 0.17627(14) 0.0148(8) Uani 1 1 d . . .
C10 C -0.03058(16) 0.9667(2) 0.09778(14) 0.0181(9) Uani 1 1 d . . .
C11 C -0.09344(16) 1.0716(2) 0.17528(15) 0.0197(9) Uani 1 1 d . A .
C12 C -0.02594(17) 1.0956(2) 0.08624(15) 0.0216(9) Uani 1 1 d . . .
C13 C 0.01348(15) 1.0759(2) 0.17425(14) 0.0176(9) Uani 1 1 d . . .
C14 C -0.07175(18) 1.1575(2) 0.12793(17) 0.0269(10) Uani 1 1 d . . .
C15 C -0.1241(2) 1.0678(3) 0.06266(17) 0.0376(14) Uani 1 1 d . . .
C16 C -0.12123(16) 0.9694(2) 0.11269(15) 0.0194(9) Uani 1 1 d . . .
Mo3 Mo -0.076319(12) 0.660939(17) 0.118857(12) 0.01297(8) Uani 1 1 d . . .
C17 C -0.04496(14) 0.7376(2) 0.17084(14) 0.0150(8) Uani 1 1 d . . .
C18 C -0.00187(15) 0.6262(2) 0.16514(15) 0.0180(9) Uani 1 1 d . . .
C19 C -0.08843(15) 0.6254(2) 0.17697(15) 0.0179(9) Uani 1 1 d . . .
C20 C -0.03250(15) 0.7328(2) 0.09685(14) 0.0172(9) Uani 1 1 d . . .
C21 C -0.13687(15) 0.7360(2) 0.10886(14) 0.0185(9) Uani 1 1 d . . .
C22 C -0.11743(15) 0.6730(2) 0.04670(15) 0.0198(9) Uani 1 1 d . . .
C23 C -0.1379(2) 0.5869(3) 0.09817(19) 0.0471(16) Uani 1 1 d . . .
C24 C -0.0469(2) 0.5826(3) 0.08823(18) 0.0419(15) Uani 1 1 d . . .
Ni1 Ni 0.0000 0.84784(3) 0.2500 0.01023(15) Uani 1 2 d S . .
Ni2 Ni 0.107540(18) 0.58006(3) 0.236416(18) 0.01531(12) Uani 1 1 d . . .
O1 O 0.17770(11) 0.54572(17) 0.28120(12) 0.0300(8) Uani 1 1 d . . .
O2 O 0.08408(12) 0.47938(16) 0.23848(12) 0.0290(7) Uani 1 1 d . . .
O3 O 0.12819(12) 0.54328(15) 0.18533(11) 0.0252(7) Uani 1 1 d . . .
Ni3 Ni 0.028266(19) 0.84858(3) 0.068122(18) 0.01622(12) Uani 1 1 d . . .
O4 O -0.02548(12) 0.85187(17) 0.00252(11) 0.0279(7) Uani 1 1 d . . .
O5 O 0.06902(12) 0.91651(17) 0.04563(11) 0.0288(7) Uani 1 1 d . . .
O6 O 0.06545(13) 0.77238(17) 0.04666(12) 0.0340(8) Uani 1 1 d . . .
Ni4 Ni -0.128263(19) 1.10274(3) 0.255628(18) 0.01592(12) Uani 1 1 d . . .
O7 O -0.15256(13) 1.13045(17) 0.30591(11) 0.0293(8) Uani 1 1 d . . .
O8 O -0.11487(13) 1.20789(16) 0.25247(12) 0.0314(8) Uani 1 1 d . . .
O9 O -0.20302(11) 1.12100(17) 0.21088(11) 0.0292(8) Uani 1 1 d . . .
Ni5 Ni 0.213447(19) 0.86344(3) 0.406077(18) 0.01630(12) Uani 1 1 d . E .
O10 O 0.23109(13) 0.87163(19) 0.47387(12) 0.0347(8) Uani 1 1 d . . .
O11 O 0.27881(11) 0.80263(17) 0.42568(11) 0.0299(8) Uani 1 1 d . . .
O12 O 0.26156(13) 0.94813(16) 0.41548(12) 0.0312(8) Uani 1 1 d . . .
N1 N 0.08641(14) 0.85038(19) 0.13097(13) 0.0233(8) Uani 1 1 d . . .
N2 N 0.06921(12) 0.84491(17) 0.24565(12) 0.0158(7) Uani 1 1 d . . .
N3 N 0.14619(13) 1.00064(18) 0.23743(12) 0.0185(8) Uani 1 1 d . . .
N4 N 0.27996(14) 0.7409(2) 0.28887(14) 0.0283(9) Uani 1 1 d . . .
N5 N 0.13637(13) 0.67627(18) 0.23243(13) 0.0204(8) Uani 1 1 d . . .
N6 N 0.27210(17) 0.9377(2) 0.2357(2) 0.0470(13) Uani 1 1 d . . .
N7 N 0.2156(2) 0.7642(3) 0.15924(19) 0.0622(17) Uani 1 1 d . . .
N8 N 0.20516(13) 0.85791(18) 0.34077(13) 0.0204(8) Uani 1 1 d . . .
N9 N -0.02287(13) 0.92407(17) 0.20241(12) 0.0167(7) Uani 1 1 d . . .
N10 N -0.01099(14) 0.92552(19) 0.08475(13) 0.0213(8) Uani 1 1 d . . .
N11 N -0.10847(13) 1.08307(18) 0.20231(13) 0.0212(8) Uani 1 1 d . . .
N12 N -0.00657(16) 1.1218(2) 0.06520(15) 0.0319(10) Uani 1 1 d . . .
N13 N 0.05408(13) 1.08923(18) 0.19891(13) 0.0203(8) Uani 1 1 d . . .
N14 N -0.0760(2) 1.2164(2) 0.12877(19) 0.0487(13) Uani 1 1 d . . .
N15 N -0.1563(2) 1.0797(3) 0.02912(19) 0.071(2) Uani 1 1 d . . .
N16 N 0.15283(13) 0.92967(19) 0.39310(13) 0.0232(8) Uani 1 1 d . . .
N17 N -0.02711(12) 0.77555(17) 0.19975(12) 0.0161(7) Uani 1 1 d . . .
N18 N 0.03701(13) 0.60825(19) 0.19031(13) 0.0210(8) Uani 1 1 d . . .
N19 N 0.09308(13) 0.6083(2) 0.29112(13) 0.0224(8) Uani 1 1 d . . .
N20 N -0.01039(13) 0.77274(18) 0.08567(12) 0.0199(8) Uani 1 1 d . . .
N21 N 0.16727(13) 0.77791(19) 0.39765(13) 0.0216(8) Uani 1 1 d . . .
N22 N -0.13971(14) 0.6797(2) 0.00900(14) 0.0284(9) Uani 1 1 d . . .
N23 N -0.1702(3) 0.5474(4) 0.0866(2) 0.084(2) Uani 1 1 d . . .
N24 N -0.0298(2) 0.5417(3) 0.07247(19) 0.076(2) Uani 1 1 d . . .
C101 C 0.21398(19) 0.5836(3) 0.31775(19) 0.0407(14) Uani 1 1 d . . .
H101 H 0.2448 0.5554 0.3325 0.061 Uiso 1 1 calc R . .
H101 H 0.1991 0.5950 0.3394 0.061 Uiso 1 1 calc R . .
H101 H 0.2230 0.6266 0.3064 0.061 Uiso 1 1 calc R . .
C102 C 0.0358(3) 0.4512(4) 0.2101(3) 0.072(2) Uani 1 1 d . . .
H102 H 0.0337 0.4028 0.2186 0.108 Uiso 1 1 calc R . .
H102 H 0.0321 0.4530 0.1787 0.108 Uiso 1 1 calc R . .
H102 H 0.0084 0.4783 0.2133 0.108 Uiso 1 1 calc R . .
C103 C 0.1154(2) 0.5798(3) 0.14398(18) 0.0347(12) Uani 1 1 d . . .
H103 H 0.1269 0.5530 0.1241 0.052 Uiso 1 1 calc R . .
H103 H 0.1323 0.6252 0.1500 0.052 Uiso 1 1 calc R . .
H103 H 0.0783 0.5863 0.1295 0.052 Uiso 1 1 calc R . .
C104 C -0.0726(3) 0.8192(5) -0.0153(2) 0.086(3) Uani 1 1 d . . .
H104 H -0.0882 0.8262 -0.0479 0.129 Uiso 1 1 calc R . .
H104 H -0.0949 0.8388 -0.0018 0.129 Uiso 1 1 calc R . .
H104 H -0.0681 0.7694 -0.0087 0.129 Uiso 1 1 calc R . .
C105 C 0.0682(5) 0.9871(4) 0.0457(5) 0.147(6) Uani 1 1 d . . .
H105 H 0.0912 1.0048 0.0323 0.220 Uiso 1 1 calc R . .
H105 H 0.0795 1.0039 0.0767 0.220 Uiso 1 1 calc R . .
H105 H 0.0332 1.0033 0.0281 0.220 Uiso 1 1 calc R . .
C106 C 0.0895(3) 0.7141(3) 0.0730(3) 0.064(2) Uani 1 1 d . . .
H106 H 0.1048 0.6855 0.0566 0.096 Uiso 1 1 calc R . .
H106 H 0.0641 0.6867 0.0792 0.096 Uiso 1 1 calc R . .
H106 H 0.1163 0.7297 0.1014 0.096 Uiso 1 1 calc R . .
C107 C -0.1337(3) 1.1075(5) 0.3501(2) 0.070(2) Uani 1 1 d . . .
H107 H -0.1517 1.1313 0.3662 0.104 Uiso 1 1 calc R . .
H107 H -0.0970 1.1177 0.3647 0.104 Uiso 1 1 calc R . .
H107 H -0.1391 1.0573 0.3506 0.104 Uiso 1 1 calc R . .
C108 C -0.1404(4) 1.2538(5) 0.2184(4) 0.109(4) Uani 1 1 d . A 2
H108 H -0.1251 1.3000 0.2265 0.163 Uiso 1 1 calc R A 2
H108 H -0.1765 1.2558 0.2139 0.163 Uiso 1 1 calc R A 2
H108 H -0.1379 1.2384 0.1906 0.163 Uiso 1 1 calc R A 2
C109 C -0.24775(19) 1.0933(3) 0.2139(2) 0.0340(13) Uani 1 1 d . A 2
H109 H -0.269(3) 1.117(3) 0.205(2) 0.051 Uiso 1 1 d . B 2
H109 H -0.245(2) 1.070(3) 0.241(2) 0.051 Uiso 1 1 d . C 2
H109 H -0.260(2) 1.052(3) 0.200(2) 0.051 Uiso 1 1 d . D 2
C110 C 0.2446(3) 1.0123(3) 0.3916(3) 0.0574(18) Uani 1 1 d . E 2
H110 H 0.2727 1.0460 0.4019 0.086 Uiso 1 1 calc R E 2
H110 H 0.2156 1.0305 0.3974 0.086 Uiso 1 1 calc R E 2
H110 H 0.2338 1.0042 0.3593 0.086 Uiso 1 1 calc R E 2
C111 C 0.2879(2) 0.7458(3) 0.4022(2) 0.0502(16) Uani 1 1 d . F 2
H111 H 0.3220 0.7266 0.4196 0.075 Uiso 1 1 calc R F 2
H111 H 0.2861 0.7615 0.3728 0.075 Uiso 1 1 calc R F 2
H111 H 0.2620 0.7099 0.3978 0.075 Uiso 1 1 calc R F 2
C112 C 0.1907(6) 0.8643(7) 0.4908(5) 0.062(5) Uani 0.510(13) 1 d P G 1
H12A H 0.2056 0.8685 0.5237 0.093 Uiso 0.510(13) 1 calc PR G 1
H12B H 0.1744 0.8187 0.4822 0.093 Uiso 0.510(13) 1 calc PR G 1
H12C H 0.1650 0.9008 0.4779 0.093 Uiso 0.510(13) 1 calc PR G 1
C113 C 0.2305(5) 0.8089(6) 0.5017(4) 0.043(4) Uani 0.490(13) 1 d P G 2
H13A H 0.2394 0.8231 0.5329 0.064 Uiso 0.490(13) 1 calc PR G 2
H13B H 0.2555 0.7747 0.5006 0.064 Uiso 0.490(13) 1 calc PR G 2
H13C H 0.1963 0.7881 0.4895 0.064 Uiso 0.490(13) 1 calc PR G 2
O214 O 0.2620(2) 0.6716(3) 0.1249(2) 0.0853(18) Uani 1 1 d . . .
H214 H 0.2309 0.6823 0.1127 0.128 Uiso 1 1 calc R . .
C214 C 0.2867(3) 0.6954(4) 0.0989(3) 0.079(3) Uani 1 1 d . . .
H214 H 0.2754 0.6686 0.0709 0.118 Uiso 1 1 calc R . .
H214 H 0.3238 0.6899 0.1153 0.118 Uiso 1 1 calc R . .
H214 H 0.2786 0.7445 0.0919 0.118 Uiso 1 1 calc R . .
O220 O -0.0395 0.5606 -0.0676 0.115 Uani 1 1 d . . .
C220 C -0.0198 0.6062 -0.0315 0.078 Uani 0.50 1 d P . .
C320 C -0.0001 0.6077 -0.0893 0.079 Uani 0.50 1 d P . .
O221 O 0.0909 0.7567 -0.0224 0.100 Uani 0.50 1 d P . .
C221 C 0.1537 0.7446 -0.0056 0.137 Uani 0.50 1 d P . .
O222 O 0.1629 0.8810 0.0577 0.318 Uani 1 1 d . . .
C222 C 0.2071 0.9162 0.0960 0.165 Uani 1 1 d . . .
O223 O 0.3879 0.9137 0.3524 0.052 Uani 1 1 d . . .
C223 C 0.3393 0.8998 0.3624 0.111 Uani 1 1 d . . .
O224 O 0.3886 0.9137 0.1860 0.101 Uani 1 1 d . . .
C224 C 0.3394 0.9038 0.1583 0.141 Uani 1 1 d . . .
O225 O 0.4082 0.7875 0.3240 0.124 Uani 1 1 d . . .
C225 C 0.4488 0.7653 0.3637 0.133 Uani 1 1 d . . .
O226 O 0.3680 1.0208 0.4823 0.229 Uani 0.50 1 d P . .
C226 C 0.3387 0.9865 0.4842 0.316 Uani 0.50 1 d P . .
O227 O 0.4405 0.8563 0.1449 0.116 Uani 1 1 d . . .
C227 C 0.4282 0.8914 0.1020 0.152 Uani 1 1 d . . .
O228 O 0.2587 0.9966 0.0095 0.066 Uani 0.50 1 d P . .
C228 C 0.2226 1.0290 0.0229 0.079 Uani 0.50 1 d P . .
O1W O 0.0170 1.2540 0.2318 0.244 Uani 0.50 1 d P . .

loop_
_atom_site_aniso_label
_atom_site_aniso_U_11
_atom_site_aniso_U_22
_atom_site_aniso_U_33
_atom_site_aniso_U_23
_atom_site_aniso_U_13
_atom_site_aniso_U_12
Mo1 0.00844(15) 0.01613(17) 0.01384(19) -0.00166(13) 0.00560(13) -0.00173(12)
C1 0.019(2) 0.022(2) 0.014(2) -0.0004(16) 0.0074(18) -0.0016(16)
C2 0.0114(19) 0.016(2) 0.014(2) -0.0005(15) 0.0048(15) 0.0003(15)
C3 0.0128(19) 0.021(2) 0.017(2) -0.0003(16) 0.0062(16) -0.0029(16)
C4 0.0122(19) 0.022(2) 0.023(2) -0.0038(17) 0.0075(17) 0.0007(17)
C5 0.0117(18) 0.018(2) 0.020(2) -0.0037(16) 0.0058(16) -0.0010(16)
C6 0.018(2) 0.023(2) 0.049(3) 0.001(2) 0.018(2) -0.0028(19)
C7 0.024(2) 0.052(3) 0.026(3) -0.013(2) 0.015(2) -0.002(2)
C8 0.0128(19) 0.020(2) 0.016(3) -0.0001(16) 0.0051(16) 0.0021(15)
Mo2 0.01441(16) 0.01438(17) 0.01226(19) 0.00210(13) 0.00546(13) -0.00021(13)
C9 0.0139(19) 0.017(2) 0.013(2) -0.0004(16) 0.0051(15) -0.0004(15)
C10 0.022(2) 0.020(2) 0.015(2) 0.0016(16) 0.0095(17) -0.0013(17)
C11 0.024(2) 0.018(2) 0.017(2) 0.0031(16) 0.0097(18) 0.0016(17)
C12 0.028(2) 0.021(2) 0.018(2) 0.0029(17) 0.0115(19) 0.0013(18)
C13 0.017(2) 0.021(2) 0.016(2) 0.0002(16) 0.0083(17) -0.0026(16)
C14 0.037(3) 0.020(2) 0.032(3) 0.0059(19) 0.022(2) 0.0040(19)
C15 0.034(3) 0.041(3) 0.023(3) 0.016(2) -0.004(2) -0.011(2)
C16 0.018(2) 0.023(2) 0.015(2) 0.0036(16) 0.0041(17) 0.0006(18)
Mo3 0.01280(16) 0.01401(17) 0.01137(18) -0.00147(12) 0.00406(13) -0.00211(13)
C17 0.0142(19) 0.017(2) 0.014(2) 0.0005(16) 0.0061(16) -0.0020(15)
C18 0.014(2) 0.023(2) 0.018(2) -0.0051(16) 0.0072(18) -0.0004(16)
C19 0.0122(19) 0.020(2) 0.021(3) -0.0005(17) 0.0053(17) -0.0036(16)
C20 0.0167(19) 0.022(2) 0.013(2) -0.0006(16) 0.0058(16) 0.0002(17)
C21 0.0137(19) 0.024(2) 0.016(2) -0.0025(16) 0.0036(16) 0.0000(17)
C22 0.017(2) 0.024(2) 0.015(2) -0.0016(16) 0.0034(18) -0.0010(16)
C23 0.056(4) 0.059(4) 0.027(3) -0.017(3) 0.017(3) -0.045(3)
C24 0.044(3) 0.043(3) 0.021(3) -0.013(2) -0.006(2) 0.023(3)
Ni1 0.0081(3) 0.0125(3) 0.0103(4) 0.000 0.0039(3) 0.000
Ni2 0.0120(2) 0.0159(3) 0.0183(3) -0.0036(2) 0.0063(2) 0.00055(19)
O1 0.0171(15) 0.0319(18) 0.033(2) -0.0050(14) 0.0017(13) 0.0071(13)
O2 0.0301(17) 0.0233(17) 0.035(2) -0.0040(14) 0.0141(15) -0.0081(13)
O3 0.0283(17) 0.0248(16) 0.0284(19) -0.0029(13) 0.0175(14) 0.0017(13)
Ni3 0.0167(3) 0.0206(3) 0.0128(3) 0.0001(2) 0.0074(2) -0.0018(2)
O4 0.0240(16) 0.043(2) 0.0154(18) 0.0023(13) 0.0066(13) -0.0078(14)
O5 0.0309(17) 0.0323(18) 0.027(2) 0.0046(14) 0.0149(14) -0.0088(14)
O6 0.042(2) 0.0318(19) 0.039(2) 0.0028(15) 0.0266(17) 0.0102(15)
Ni4 0.0161(3) 0.0152(3) 0.0171(3) 0.0006(2) 0.0073(2) 0.0037(2)
O7 0.0351(18) 0.0332(18) 0.0229(19) 0.0037(14) 0.0150(15) 0.0165(15)
O8 0.042(2) 0.0161(16) 0.033(2) 0.0036(13) 0.0118(16) 0.0034(14)
O9 0.0173(15) 0.0378(19) 0.029(2) 0.0102(14) 0.0058(13) 0.0037(13)
Ni5 0.0116(2) 0.0220(3) 0.0133(3) 0.0005(2) 0.0028(2) 0.0005(2)
O10 0.0350(19) 0.049(2) 0.0185(19) 0.0003(15) 0.0095(15) -0.0058(16)
O11 0.0198(16) 0.0347(19) 0.0260(19) -0.0043(14) -0.0006(13) 0.0088(13)
O12 0.0312(18) 0.0261(17) 0.036(2) -0.0008(14) 0.0129(15) -0.0078(14)
N1 0.0204(19) 0.032(2) 0.019(2) 0.0013(15) 0.0088(17) -0.0020(15)
N2 0.0148(17) 0.0181(17) 0.015(2) -0.0013(13) 0.0070(14) -0.0018(13)
N3 0.0191(17) 0.0176(19) 0.020(2) -0.0007(14) 0.0094(15) -0.0037(14)
N4 0.0212(19) 0.029(2) 0.034(3) -0.0062(17) 0.0101(17) 0.0047(17)
N5 0.0148(17) 0.020(2) 0.027(2) -0.0059(14) 0.0087(15) -0.0017(14)
N6 0.029(2) 0.037(3) 0.084(4) 0.004(2) 0.032(2) -0.010(2)
N7 0.046(3) 0.104(5) 0.048(4) -0.034(3) 0.032(3) -0.002(3)
N8 0.0160(17) 0.0233(19) 0.022(2) 0.0025(15) 0.0076(15) 0.0042(14)
N9 0.0176(17) 0.0165(17) 0.0162(19) 0.0004(14) 0.0069(14) 0.0002(14)
N10 0.0231(19) 0.0242(19) 0.018(2) 0.0014(15) 0.0099(15) 0.0004(15)
N11 0.0232(19) 0.0192(19) 0.021(2) 0.0002(14) 0.0092(16) -0.0005(14)
N12 0.042(2) 0.033(2) 0.026(2) 0.0015(17) 0.0196(19) -0.0035(19)
N13 0.0187(19) 0.0211(19) 0.022(2) -0.0002(14) 0.0095(16) -0.0025(14)
N14 0.075(4) 0.027(3) 0.064(4) 0.011(2) 0.049(3) 0.010(2)
N15 0.057(3) 0.074(4) 0.046(4) 0.033(3) -0.016(3) -0.019(3)
N16 0.0159(18) 0.028(2) 0.023(2) -0.0010(15) 0.0055(15) 0.0058(16)
N17 0.0153(16) 0.0179(17) 0.0157(19) -0.0007(14) 0.0069(14) -0.0004(14)
N18 0.0172(18) 0.0258(19) 0.020(2) -0.0050(15) 0.0081(16) -0.0020(15)
N19 0.0162(18) 0.031(2) 0.020(2) -0.0020(16) 0.0072(15) 0.0034(15)
N20 0.0218(18) 0.0241(19) 0.015(2) 0.0015(14) 0.0090(15) -0.0008(15)
N21 0.0169(18) 0.028(2) 0.019(2) 0.0030(15) 0.0053(15) 0.0005(16)
N22 0.023(2) 0.034(2) 0.021(2) -0.0051(16) 0.0020(17) -0.0025(16)
N23 0.098(5) 0.101(5) 0.051(4) -0.027(3) 0.029(4) -0.078(4)
N24 0.082(4) 0.075(4) 0.043(3) -0.024(3) -0.005(3) 0.048(3)
C101 0.023(2) 0.060(4) 0.032(3) -0.007(3) 0.004(2) 0.001(2)
C102 0.056(4) 0.057(4) 0.079(5) 0.012(4) 0.003(4) -0.034(3)
C103 0.036(3) 0.041(3) 0.030(3) -0.001(2) 0.017(2) 0.003(2)
C104 0.052(4) 0.150(8) 0.033(4) 0.027(4) -0.007(3) -0.064(5)
C105 0.228(13) 0.034(4) 0.292(17) -0.025(7) 0.224(14) -0.034(6)
C106 0.080(5) 0.049(4) 0.061(5) 0.005(3) 0.026(4) 0.027(4)
C107 0.062(4) 0.119(7) 0.033(4) 0.020(4) 0.024(3) 0.047(4)
C108 0.123(8) 0.072(6) 0.121(9) 0.015(6) 0.037(7) 0.001(6)
C109 0.020(2) 0.040(3) 0.041(3) 0.000(2) 0.010(2) 0.002(2)
C110 0.055(4) 0.045(4) 0.070(5) 0.018(3) 0.022(3) -0.007(3)
C111 0.049(3) 0.065(4) 0.028(3) 0.001(3) 0.006(3) 0.031(3)
C112 0.092(11) 0.065(9) 0.039(8) -0.001(6) 0.036(7) -0.017(8)
C113 0.049(7) 0.056(8) 0.027(7) 0.011(5) 0.019(5) 0.000(6)
O214 0.093(4) 0.088(4) 0.088(5) -0.004(3) 0.050(4) 0.029(3)
C214 0.105(7) 0.082(6) 0.088(7) 0.018(5) 0.079(6) 0.023(5)
O220 0.101 0.108 0.110 -0.020 0.013 0.040
C220 0.091 0.089 0.030 -0.033 -0.001 0.052
C320 0.067 0.065 0.092 -0.002 0.019 0.004
O221 0.185 0.102 0.059 0.059 0.100 0.094
C221 0.227 0.140 0.072 0.000 0.090 -0.102
O222 0.074 0.611 0.306 0.337 0.116 0.132
C222 0.079 0.267 0.111 0.091 -0.002 -0.006
O223 0.082 0.031 0.049 0.008 0.033 0.005
C223 0.067 0.093 0.181 0.022 0.057 -0.017
O224 0.116 0.090 0.074 -0.049 0.014 -0.013
C224 0.149 0.116 0.110 -0.030 0.001 0.030
O225 0.122 0.111 0.108 -0.033 0.014 0.022
C225 0.115 0.102 0.108 -0.012 -0.035 0.034
O226 0.103 0.348 0.149 0.135 -0.040 0.014
C226 0.300 0.174 0.179 0.170 -0.216 -0.225
O227 0.187 0.072 0.101 -0.017 0.068 -0.047
C227 0.210 0.118 0.155 0.040 0.102 0.017
O228 0.059 0.045 0.068 0.007 -0.002 -0.012
C228 0.098 0.075 0.030 0.012 -0.009 -0.061
O1W 0.162 0.127 0.263 -0.117 -0.104 0.094

loop_
_atom_type_symbol
_atom_type_description
_atom_type_scat_dispersion_real
_atom_type_scat_dispersion_imag
_atom_type_scat_source
C C 0.0033 0.0016 'International Tables Vol C Tables 4.2.6.8 and 6.1.1.4'
H H 0.0000 0.0000 'International Tables Vol C Tables 4.2.6.8 and 6.1.1.4'
Ni Ni 0.3393 1.1124 'International Tables Vol C Tables 4.2.6.8 and 6.1.1.4'
Mo Mo -1.6832 0.6857 'International Tables Vol C Tables 4.2.6.8 and 6.1.1.4'
N N 0.0061 0.0033 'International Tables Vol C Tables 4.2.6.8 and 6.1.1.4'
O O 0.0106 0.0060 'International Tables Vol C Tables 4.2.6.8 and 6.1.1.4'

loop_
_geom_angle_atom_site_label_1
_geom_angle_atom_site_label_2
_geom_angle_atom_site_label_3
_geom_angle
_geom_angle_site_symmetry_1
_geom_angle_site_symmetry_3
_geom_angle_publ_flag
C2 Mo1 C5 71.71(15) . . ?
C2 Mo1 C8 73.49(15) . . ?
C5 Mo1 C8 94.63(16) . . ?
C2 Mo1 C1 74.45(16) . . ?
C5 Mo1 C1 87.48(15) . . ?
C8 Mo1 C1 145.36(16) . . ?
C2 Mo1 C7 134.94(16) . . ?
C5 Mo1 C7 79.18(19) . . ?
C8 Mo1 C7 143.78(17) . . ?
C1 Mo1 C7 70.57(18) . . ?
C2 Mo1 C6 140.84(16) . . ?
C5 Mo1 C6 146.91(16) . . ?
C8 Mo1 C6 91.75(18) . . ?
C1 Mo1 C6 105.12(18) . . ?
C7 Mo1 C6 76.62(19) . . ?
C2 Mo1 C3 71.11(15) . . ?
C5 Mo1 C3 142.62(15) . . ?
C8 Mo1 C3 78.44(15) . . ?
C1 Mo1 C3 79.12(15) . . ?
C7 Mo1 C3 126.84(19) . . ?
C6 Mo1 C3 70.45(16) . . ?
C2 Mo1 C4 128.57(16) . . ?
C5 Mo1 C4 74.41(15) . . ?
C8 Mo1 C4 71.95(16) . . ?
C1 Mo1 C4 140.80(16) . . ?
C7 Mo1 C4 72.01(18) . . ?
C6 Mo1 C4 76.85(17) . . ?
C3 Mo1 C4 134.66(15) . . ?
N1 C1 Mo1 174.8(4) . . ?
N2 C2 Mo1 178.4(3) . . ?
N3 C3 Mo1 177.1(4) . . ?
N4 C4 Mo1 178.3(4) . . ?
N5 C5 Mo1 178.4(4) . . ?
N6 C6 Mo1 179.4(5) . . ?
N7 C7 Mo1 179.4(6) . . ?
N8 C8 Mo1 176.1(4) . . ?
C15 Mo2 C9 139.87(17) . . ?
C15 Mo2 C12 75.57(19) . . ?
C9 Mo2 C12 131.29(16) . . ?
C15 Mo2 C14 76.9(2) . . ?
C9 Mo2 C14 134.48(17) . . ?
C12 Mo2 C14 71.59(17) . . ?
C15 Mo2 C16 69.98(17) . . ?
C9 Mo2 C16 70.51(15) . . ?
C12 Mo2 C16 134.18(17) . . ?
C14 Mo2 C16 126.05(17) . . ?
C15 Mo2 C11 103.8(2) . . ?
C9 Mo2 C11 73.93(15) . . ?
C12 Mo2 C11 141.22(16) . . ?
C14 Mo2 C11 70.60(17) . . ?
C16 Mo2 C11 77.33(17) . . ?
C15 Mo2 C13 147.39(17) . . ?
C9 Mo2 C13 72.15(15) . . ?
C12 Mo2 C13 75.38(16) . . ?
C14 Mo2 C13 80.12(17) . . ?
C16 Mo2 C13 142.56(16) . . ?
C11 Mo2 C13 89.92(16) . . ?
C15 Mo2 C10 92.7(2) . . ?
C9 Mo2 C10 74.43(16) . . ?
C12 Mo2 C10 71.29(16) . . ?
C14 Mo2 C10 142.86(17) . . ?
C16 Mo2 C10 80.99(16) . . ?
C11 Mo2 C10 146.11(16) . . ?
C13 Mo2 C10 91.75(16) . . ?
N9 C9 Mo2 178.3(3) . . ?
N10 C10 Mo2 175.6(4) . . ?
N11 C11 Mo2 177.3(4) . . ?
N12 C12 Mo2 179.5(5) . . ?
N13 C13 Mo2 177.3(4) . . ?
N14 C14 Mo2 178.6(5) . . ?
N15 C15 Mo2 178.8(5) . . ?
N16 C16 Mo2 177.4(4) 2 . ?
C23 Mo3 C17 137.1(2) . . ?
C23 Mo3 C24 79.1(2) . . ?
C17 Mo3 C24 136.67(18) . . ?
C23 Mo3 C18 117.7(2) . . ?
C17 Mo3 C18 71.48(15) . . ?
C24 Mo3 C18 69.36(17) . . ?
C23 Mo3 C22 73.32(19) . . ?
C17 Mo3 C22 130.41(15) . . ?
C24 Mo3 C22 73.72(18) . . ?
C18 Mo3 C22 137.75(16) . . ?
C23 Mo3 C19 70.54(19) . . ?
C17 Mo3 C19 72.20(15) . . ?
C24 Mo3 C19 114.1(2) . . ?
C18 Mo3 C19 75.53(16) . . ?
C22 Mo3 C19 140.31(15) . . ?
C23 Mo3 C21 83.9(2) . . ?
C17 Mo3 C21 73.53(15) . . ?
C24 Mo3 C21 146.08(17) . . ?
C18 Mo3 C21 144.21(16) . . ?
C22 Mo3 C21 73.36(16) . . ?
C19 Mo3 C21 86.94(16) . . ?
C23 Mo3 C20 145.77(19) . . ?
C17 Mo3 C20 72.88(15) . . ?
C24 Mo3 C20 85.1(2) . . ?
C18 Mo3 C20 83.78(16) . . ?
C22 Mo3 C20 73.16(16) . . ?
C19 Mo3 C20 143.53(15) . . ?
C21 Mo3 C20 93.07(16) . . ?
N17 C17 Mo3 176.6(4) . . ?
N18 C18 Mo3 178.4(4) . . ?
N19 C19 Mo3 177.0(4) 2 . ?
N20 C20 Mo3 177.4(4) . . ?
N21 C21 Mo3 175.8(4) 2 . ?
N22 C22 Mo3 178.8(4) . . ?
N23 C23 Mo3 178.8(6) . . ?
N24 C24 Mo3 178.0(6) . . ?
N9 Ni1 N9 87.89(19) 2 . ?
N9 Ni1 N2 92.69(14) 2 . ?
N9 Ni1 N2 89.60(14) . . ?
N9 Ni1 N2 89.60(14) 2 2 ?
N9 Ni1 N2 92.69(13) . 2 ?
N2 Ni1 N2 176.82(19) . 2 ?
N9 Ni1 N17 176.09(13) 2 . ?
N9 Ni1 N17 88.99(14) . . ?
N2 Ni1 N17 89.65(13) . . ?
N2 Ni1 N17 88.19(14) 2 . ?
N9 Ni1 N17 88.99(14) 2 2 ?
N9 Ni1 N17 176.09(13) . 2 ?
N2 Ni1 N17 88.19(14) . 2 ?
N2 Ni1 N17 89.65(13) 2 2 ?
N17 Ni1 N17 94.21(19) . 2 ?
N18 Ni2 N5 90.89(14) . . ?
N18 Ni2 N19 94.80(14) . . ?
N5 Ni2 N19 92.23(15) . . ?
N18 Ni2 O1 176.52(14) . . ?
N5 Ni2 O1 91.96(14) . . ?
N19 Ni2 O1 87.08(14) . . ?
N18 Ni2 O2 92.11(14) . . ?
N5 Ni2 O2 174.27(14) . . ?
N19 Ni2 O2 92.38(15) . . ?
O1 Ni2 O2 84.88(13) . . ?
N18 Ni2 O3 90.93(14) . . ?
N5 Ni2 O3 90.55(14) . . ?
N19 Ni2 O3 173.59(14) . . ?
O1 Ni2 O3 87.05(13) . . ?
O2 Ni2 O3 84.53(13) . . ?
C101 O1 Ni2 126.9(3) . . ?
C102 O2 Ni2 125.5(4) . . ?
C103 O3 Ni2 122.1(3) . . ?
N20 Ni3 N1 92.68(15) . . ?
N20 Ni3 N10 91.82(15) . . ?
N1 Ni3 N10 92.03(15) . . ?
N20 Ni3 O5 173.19(15) . . ?
N1 Ni3 O5 89.72(14) . . ?
N10 Ni3 O5 94.47(14) . . ?
N20 Ni3 O4 92.77(13) . . ?
N1 Ni3 O4 174.29(14) . . ?
N10 Ni3 O4 89.47(14) . . ?
O5 Ni3 O4 84.67(13) . . ?
N20 Ni3 O6 89.56(14) . . ?
N1 Ni3 O6 91.55(15) . . ?
N10 Ni3 O6 176.10(15) . . ?
O5 Ni3 O6 84.01(14) . . ?
O4 Ni3 O6 86.81(14) . . ?
C104 O4 Ni3 127.8(3) . . ?
C105 O5 Ni3 128.3(4) . . ?
C106 O6 Ni3 123.1(4) . . ?
N11 Ni4 N13 91.76(15) . 2 ?
N11 Ni4 N3 94.53(14) . 2 ?
N13 Ni4 N3 91.70(14) 2 2 ?
N11 Ni4 O8 91.18(14) . . ?
N13 Ni4 O8 90.13(14) 2 . ?
N3 Ni4 O8 173.94(15) 2 . ?
N11 Ni4 O9 89.61(14) . . ?
N13 Ni4 O9 177.35(14) 2 . ?
N3 Ni4 O9 90.46(13) 2 . ?
O8 Ni4 O9 87.57(13) . . ?
N11 Ni4 O7 174.49(13) . . ?
N13 Ni4 O7 92.26(14) 2 . ?
N3 Ni4 O7 89.11(14) 2 . ?
O8 Ni4 O7 85.04(14) . . ?
O9 Ni4 O7 86.23(13) . . ?
C107 O7 Ni4 128.0(3) . . ?
C108 O8 Ni4 128.3(5) . . ?
C109 O9 Ni4 126.0(3) . . ?
N8 Ni5 N21 91.02(15) . . ?
N8 Ni5 N16 94.65(15) . . ?
N21 Ni5 N16 91.67(15) . . ?
N8 Ni5 O10 172.98(14) . . ?
N21 Ni5 O10 94.23(15) . . ?
N16 Ni5 O10 89.87(15) . . ?
N8 Ni5 O11 90.34(14) . . ?
N21 Ni5 O11 92.13(14) . . ?
N16 Ni5 O11 173.68(14) . . ?
O10 Ni5 O11 84.82(14) . . ?
N8 Ni5 O12 89.38(14) . . ?
N21 Ni5 O12 178.58(14) . . ?
N16 Ni5 O12 89.66(14) . . ?
O10 Ni5 O12 85.27(14) . . ?
O11 Ni5 O12 86.51(13) . . ?
C112 O10 C113 60.2(7) . . ?
C112 O10 Ni5 120.0(6) . . ?
C113 O10 Ni5 121.3(5) . . ?
C111 O11 Ni5 127.4(3) . . ?
C110 O12 Ni5 122.5(3) . . ?
C1 N1 Ni3 177.4(4) . . ?
C2 N2 Ni1 176.4(3) . . ?
C3 N3 Ni4 178.4(4) . 2 ?
C5 N5 Ni2 174.9(4) . . ?
C8 N8 Ni5 174.7(3) . . ?
C9 N9 Ni1 179.2(4) . . ?
C10 N10 Ni3 174.1(4) . . ?
C11 N11 Ni4 174.3(3) . . ?
C13 N13 Ni4 174.3(3) . 2 ?
C16 N16 Ni5 175.9(4) 2 . ?
C17 N17 Ni1 175.7(3) . . ?
C18 N18 Ni2 177.7(4) . . ?
C19 N19 Ni2 175.3(3) 2 . ?
C20 N20 Ni3 176.4(4) . . ?
C21 N21 Ni5 171.8(3) 2 . ?
C220 O220 C320 84.6 . . ?

loop_
_geom_bond_atom_site_label_1
_geom_bond_atom_site_label_2
_geom_bond_distance
_geom_bond_site_symmetry_2
_geom_bond_publ_flag
Mo1 C2 2.145(4) . ?
Mo1 C5 2.167(4) . ?
Mo1 C8 2.150(5) . ?
Mo1 C1 2.165(4) . ?
Mo1 C7 2.157(5) . ?
Mo1 C6 2.153(4) . ?
Mo1 C3 2.175(4) . ?
Mo1 C4 2.165(4) . ?
C1 N1 1.139(6) . ?
C2 N2 1.139(5) . ?
C3 N3 1.131(5) . ?
C4 N4 1.144(5) . ?
C5 N5 1.135(5) . ?
C6 N6 1.139(6) . ?
C7 N7 1.141(7) . ?
C8 N8 1.142(6) . ?
Mo2 C15 2.151(5) . ?
Mo2 C9 2.143(4) . ?
Mo2 C12 2.161(5) . ?
Mo2 C14 2.151(4) . ?
Mo2 C16 2.165(4) . ?
Mo2 C11 2.170(5) . ?
Mo2 C13 2.163(4) . ?
Mo2 C10 2.166(4) . ?
C9 N9 1.135(5) . ?
C10 N10 1.144(6) . ?
C11 N11 1.141(6) . ?
C12 N12 1.152(6) . ?
C13 N13 1.142(5) . ?
C14 N14 1.143(6) . ?
C15 N15 1.132(7) . ?
C16 N16 1.139(5) 2 ?
Mo3 C23 2.149(5) . ?
Mo3 C17 2.148(4) . ?
Mo3 C24 2.152(5) . ?
Mo3 C18 2.158(4) . ?
Mo3 C22 2.170(4) . ?
Mo3 C19 2.158(5) . ?
Mo3 C21 2.174(4) . ?
Mo3 C20 2.167(4) . ?
C17 N17 1.136(5) . ?
C18 N18 1.136(5) . ?
C19 N19 1.143(6) 2 ?
C20 N20 1.141(5) . ?
C21 N21 1.140(5) 2 ?
C22 N22 1.138(6) . ?
C23 N23 1.138(7) . ?
C24 N24 1.148(7) . ?
Ni1 N9 2.039(3) 2 ?
Ni1 N9 2.039(3) . ?
Ni1 N2 2.034(3) . ?
Ni1 N2 2.034(3) 2 ?
Ni1 N17 2.046(3) . ?
Ni1 N17 2.046(3) 2 ?
Ni2 N18 2.042(4) . ?
Ni2 N5 2.052(4) . ?
Ni2 N19 2.049(4) . ?
Ni2 O1 2.055(3) . ?
Ni2 O2 2.061(3) . ?
Ni2 O3 2.091(3) . ?
O1 C101 1.424(6) . ?
O2 C102 1.423(7) . ?
O3 C103 1.426(6) . ?
Ni3 N20 2.042(4) . ?
Ni3 N1 2.050(4) . ?
Ni3 N10 2.054(4) . ?
Ni3 O5 2.066(3) . ?
Ni3 O4 2.067(3) . ?
Ni3 O6 2.086(3) . ?
O4 C104 1.383(6) . ?
O5 C105 1.359(8) . ?
O6 C106 1.411(7) . ?
Ni4 N11 2.057(4) . ?
Ni4 N13 2.054(4) 2 ?
Ni4 N3 2.066(4) 2 ?
Ni4 O8 2.071(3) . ?
Ni4 O9 2.073(3) . ?
Ni4 O7 2.080(3) . ?
O7 C107 1.386(7) . ?
O8 C108 1.374(10) . ?
O9 C109 1.421(6) . ?
Ni5 N8 2.038(4) . ?
Ni5 N21 2.057(4) . ?
Ni5 N16 2.051(4) . ?
Ni5 O10 2.056(4) . ?
Ni5 O11 2.073(3) . ?
Ni5 O12 2.073(3) . ?
O10 C112 1.468(14) . ?
O10 C113 1.513(11) . ?
O11 C111 1.416(6) . ?
O12 C110 1.436(7) . ?
N3 Ni4 2.066(4) 2 ?
N13 Ni4 2.054(3) 2 ?
N16 C16 1.139(5) 2 ?
N19 C19 1.143(6) 2 ?
N21 C21 1.140(5) 2 ?
O214 C214 1.375(9) . ?
O220 C220 1.3897 . ?
O220 C320 1.7917 . ?
O221 C221 1.6663 . ?
O222 C222 1.5297 . ?
O223 C223 1.5659 . ?
O224 C224 1.3415 . ?
O225 C225 1.4093 . ?
O226 C226 1.0836 . ?
O227 C227 1.4571 . ?
O228 C228 1.4119 . ?
O1W O1W 1.7993 2 ?

loop_
_geom_torsion_atom_site_label_1
_geom_torsion_atom_site_label_2
_geom_torsion_atom_site_label_3
_geom_torsion_atom_site_label_4
_geom_torsion
_geom_torsion_site_symmetry_1
_geom_torsion_site_symmetry_2
_geom_torsion_site_symmetry_3
_geom_torsion_site_symmetry_4
_geom_torsion_publ_flag
C2 Mo1 C1 N1 -64(5) . . . . ?
C5 Mo1 C1 N1 8(5) . . . . ?
C8 Mo1 C1 N1 -86(5) . . . . ?
C7 Mo1 C1 N1 88(5) . . . . ?
C6 Mo1 C1 N1 157(5) . . . . ?
C3 Mo1 C1 N1 -137(5) . . . . ?
C4 Mo1 C1 N1 70(5) . . . . ?
C5 Mo1 C2 N2 -170(100) . . . . ?
C8 Mo1 C2 N2 89(13) . . . . ?
C1 Mo1 C2 N2 -78(13) . . . . ?
C7 Mo1 C2 N2 -118(13) . . . . ?
C6 Mo1 C2 N2 17(13) . . . . ?
C3 Mo1 C2 N2 6(13) . . . . ?
C4 Mo1 C2 N2 139(13) . . . . ?
C2 Mo1 C3 N3 68(7) . . . . ?
C5 Mo1 C3 N3 74(7) . . . . ?
C8 Mo1 C3 N3 -9(7) . . . . ?
C1 Mo1 C3 N3 145(7) . . . . ?
C7 Mo1 C3 N3 -160(7) . . . . ?
C6 Mo1 C3 N3 -105(7) . . . . ?
C4 Mo1 C3 N3 -58(7) . . . . ?
C2 Mo1 C4 N4 64(14) . . . . ?
C5 Mo1 C4 N4 13(14) . . . . ?
C8 Mo1 C4 N4 114(14) . . . . ?
C1 Mo1 C4 N4 -52(14) . . . . ?
C7 Mo1 C4 N4 -70(14) . . . . ?
C6 Mo1 C4 N4 -150(14) . . . . ?
C3 Mo1 C4 N4 165(100) . . . . ?
C2 Mo1 C5 N5 -83(13) . . . . ?
C8 Mo1 C5 N5 -12(13) . . . . ?
C1 Mo1 C5 N5 -157(13) . . . . ?
C7 Mo1 C5 N5 132(13) . . . . ?
C6 Mo1 C5 N5 89(13) . . . . ?
C3 Mo1 C5 N5 -89(13) . . . . ?
C4 Mo1 C5 N5 58(13) . . . . ?
C2 Mo1 C6 N6 0(62) . . . . ?
C5 Mo1 C6 N6 -167(100) . . . . ?
C8 Mo1 C6 N6 -66(62) . . . . ?
C1 Mo1 C6 N6 84(62) . . . . ?
C7 Mo1 C6 N6 149(100) . . . . ?
C3 Mo1 C6 N6 11(62) . . . . ?
C4 Mo1 C6 N6 -137(100) . . . . ?
C2 Mo1 C7 N7 87(49) . . . . ?
C5 Mo1 C7 N7 137(49) . . . . ?
C8 Mo1 C7 N7 -140(49) . . . . ?
C1 Mo1 C7 N7 46(49) . . . . ?
C6 Mo1 C7 N7 -66(49) . . . . ?
C3 Mo1 C7 N7 -13(49) . . . . ?
C4 Mo1 C7 N7 -146(49) . . . . ?
C2 Mo1 C8 N8 26(5) . . . . ?
C5 Mo1 C8 N8 -43(5) . . . . ?
C1 Mo1 C8 N8 49(5) . . . . ?
C7 Mo1 C8 N8 -121(5) . . . . ?
C6 Mo1 C8 N8 170(5) . . . . ?
C3 Mo1 C8 N8 100(5) . . . . ?
C4 Mo1 C8 N8 -115(5) . . . . ?
C15 Mo2 C9 N9 -20(14) . . . . ?
C12 Mo2 C9 N9 -142(14) . . . . ?
C14 Mo2 C9 N9 112(14) . . . . ?
C16 Mo2 C9 N9 -10(14) . . . . ?
C11 Mo2 C9 N9 72(14) . . . . ?
C13 Mo2 C9 N9 167(100) . . . . ?
C10 Mo2 C9 N9 -96(14) . . . . ?
C15 Mo2 C10 N10 148(5) . . . . ?
C9 Mo2 C10 N10 -70(5) . . . . ?
C12 Mo2 C10 N10 75(5) . . . . ?
C14 Mo2 C10 N10 77(5) . . . . ?
C16 Mo2 C10 N10 -142(5) . . . . ?
C11 Mo2 C10 N10 -92(5) . . . . ?
C13 Mo2 C10 N10 1(5) . . . . ?
C15 Mo2 C11 N11 163(8) . . . . ?
C9 Mo2 C11 N11 24(8) . . . . ?
C12 Mo2 C11 N11 -113(8) . . . . ?
C14 Mo2 C11 N11 -127(8) . . . . ?
C16 Mo2 C11 N11 97(8) . . . . ?
C13 Mo2 C11 N11 -47(8) . . . . ?
C10 Mo2 C11 N11 46(8) . . . . ?
C15 Mo2 C12 N12 135(57) . . . . ?
C9 Mo2 C12 N12 -79(57) . . . . ?
C14 Mo2 C12 N12 54(57) . . . . ?
C16 Mo2 C12 N12 177(100) . . . . ?
C11 Mo2 C12 N12 41(57) . . . . ?
C13 Mo2 C12 N12 -30(57) . . . . ?
C10 Mo2 C12 N12 -127(57) . . . . ?
C15 Mo2 C13 N13 -97(9) . . . . ?
C9 Mo2 C13 N13 74(9) . . . . ?
C12 Mo2 C13 N13 -69(9) . . . . ?
C14 Mo2 C13 N13 -143(9) . . . . ?
C16 Mo2 C13 N13 78(9) . . . . ?
C11 Mo2 C13 N13 147(9) . . . . ?
C10 Mo2 C13 N13 1(9) . . . . ?
C15 Mo2 C14 N14 -111(22) . . . . ?
C9 Mo2 C14 N14 99(22) . . . . ?
C12 Mo2 C14 N14 -32(22) . . . . ?
C16 Mo2 C14 N14 -163(100) . . . . ?
C11 Mo2 C14 N14 139(22) . . . . ?
C13 Mo2 C14 N14 46(22) . . . . ?
C10 Mo2 C14 N14 -34(22) . . . . ?
C9 Mo2 C15 N15 -165(100) . . . . ?
C12 Mo2 C15 N15 -27(38) . . . . ?
C14 Mo2 C15 N15 48(38) . . . . ?
C16 Mo2 C15 N15 -176(100) . . . . ?
C11 Mo2 C15 N15 113(38) . . . . ?
C13 Mo2 C15 N15 1(38) . . . . ?
C10 Mo2 C15 N15 -96(38) . . . . ?
C15 Mo2 C16 N16 -111(9) . . . 2 ?
C9 Mo2 C16 N16 76(9) . . . 2 ?
C12 Mo2 C16 N16 -155(9) . . . 2 ?
C14 Mo2 C16 N16 -55(9) . . . 2 ?
C11 Mo2 C16 N16 -1(9) . . . 2 ?
C13 Mo2 C16 N16 72(9) . . . 2 ?
C10 Mo2 C16 N16 153(9) . . . 2 ?
C23 Mo3 C17 N17 81(6) . . . . ?
C24 Mo3 C17 N17 -56(6) . . . . ?
C18 Mo3 C17 N17 -30(6) . . . . ?
C22 Mo3 C17 N17 -168(6) . . . . ?
C19 Mo3 C17 N17 50(6) . . . . ?
C21 Mo3 C17 N17 142(6) . . . . ?
C20 Mo3 C17 N17 -119(6) . . . . ?
C23 Mo3 C18 N18 -87(14) . . . . ?
C17 Mo3 C18 N18 47(14) . . . . ?
C24 Mo3 C18 N18 -152(14) . . . . ?
C22 Mo3 C18 N18 178(100) . . . . ?
C19 Mo3 C18 N18 -28(14) . . . . ?
C21 Mo3 C18 N18 35(14) . . . . ?
C20 Mo3 C18 N18 121(14) . . . . ?
C23 Mo3 C19 N19 177(100) . . . 2 ?
C17 Mo3 C19 N19 -25(8) . . . 2 ?
C24 Mo3 C19 N19 109(8) . . . 2 ?
C18 Mo3 C19 N19 50(8) . . . 2 ?
C22 Mo3 C19 N19 -157(8) . . . 2 ?
C21 Mo3 C19 N19 -98(8) . . . 2 ?
C20 Mo3 C19 N19 -7(8) . . . 2 ?
C23 Mo3 C20 N20 106(9) . . . . ?
C17 Mo3 C20 N20 -49(9) . . . . ?
C24 Mo3 C20 N20 169(9) . . . . ?
C18 Mo3 C20 N20 -122(9) . . . . ?
C22 Mo3 C20 N20 94(9) . . . . ?
C19 Mo3 C20 N20 -67(9) . . . . ?
C21 Mo3 C20 N20 22(9) . . . . ?
C23 Mo3 C21 N21 -136(5) . . . 2 ?
C17 Mo3 C21 N21 81(5) . . . 2 ?
C24 Mo3 C21 N21 -76(5) . . . 2 ?
C18 Mo3 C21 N21 93(5) . . . 2 ?
C22 Mo3 C21 N21 -62(5) . . . 2 ?
C19 Mo3 C21 N21 153(5) . . . 2 ?
C20 Mo3 C21 N21 9(5) . . . 2 ?
C23 Mo3 C22 N22 62(20) . . . . ?
C17 Mo3 C22 N22 -76(20) . . . . ?
C24 Mo3 C22 N22 145(20) . . . . ?
C18 Mo3 C22 N22 175(100) . . . . ?
C19 Mo3 C22 N22 37(20) . . . . ?
C21 Mo3 C22 N22 -26(20) . . . . ?
C20 Mo3 C22 N22 -125(20) . . . . ?
C17 Mo3 C23 N23 179(100) . . . . ?
C24 Mo3 C23 N23 -30(41) . . . . ?
C18 Mo3 C23 N23 -89(41) . . . . ?
C22 Mo3 C23 N23 46(41) . . . . ?
C19 Mo3 C23 N23 -150(41) . . . . ?
C21 Mo3 C23 N23 121(41) . . . . ?
C20 Mo3 C23 N23 34(41) . . . . ?
C23 Mo3 C24 N24 -166(17) . . . . ?
C17 Mo3 C24 N24 -14(18) . . . . ?
C18 Mo3 C24 N24 -41(17) . . . . ?
C22 Mo3 C24 N24 118(17) . . . . ?
C19 Mo3 C24 N24 -103(17) . . . . ?
C21 Mo3 C24 N24 133(17) . . . . ?
C20 Mo3 C24 N24 44(17) . . . . ?
N18 Ni2 O1 C101 -174(27) . . . . ?
N5 Ni2 O1 C101 40.6(4) . . . . ?
N19 Ni2 O1 C101 -51.6(4) . . . . ?
O2 Ni2 O1 C101 -144.2(4) . . . . ?
O3 Ni2 O1 C101 131.0(4) . . . . ?
N18 Ni2 O2 C102 6.5(5) . . . . ?
N5 Ni2 O2 C102 -115.0(15) . . . . ?
N19 Ni2 O2 C102 101.4(5) . . . . ?
O1 Ni2 O2 C102 -171.7(5) . . . . ?
O3 Ni2 O2 C102 -84.2(5) . . . . ?
N18 Ni2 O3 C103 41.5(3) . . . . ?
N5 Ni2 O3 C103 -49.4(3) . . . . ?
N19 Ni2 O3 C103 -165.1(11) . . . . ?
O1 Ni2 O3 C103 -141.3(3) . . . . ?
O2 Ni2 O3 C103 133.5(3) . . . . ?
N20 Ni3 O4 C104 8.8(6) . . . . ?
N1 Ni3 O4 C104 171.7(14) . . . . ?
N10 Ni3 O4 C104 -83.0(6) . . . . ?
O5 Ni3 O4 C104 -177.5(6) . . . . ?
O6 Ni3 O4 C104 98.2(6) . . . . ?
N20 Ni3 O5 C105 159.8(13) . . . . ?
N1 Ni3 O5 C105 -89.5(9) . . . . ?
N10 Ni3 O5 C105 2.5(9) . . . . ?
O4 Ni3 O5 C105 91.6(9) . . . . ?
O6 Ni3 O5 C105 178.9(9) . . . . ?
N20 Ni3 O6 C106 -49.2(5) . . . . ?
N1 Ni3 O6 C106 43.5(5) . . . . ?
N10 Ni3 O6 C106 -160(2) . . . . ?
O5 Ni3 O6 C106 133.0(5) . . . . ?
O4 Ni3 O6 C106 -142.0(5) . . . . ?
N11 Ni4 O7 C107 -168.7(14) . . . . ?
N13 Ni4 O7 C107 -31.8(6) 2 . . . ?
N3 Ni4 O7 C107 59.8(6) 2 . . . ?
O8 Ni4 O7 C107 -121.8(6) . . . . ?
O9 Ni4 O7 C107 150.3(6) . . . . ?
N11 Ni4 O8 C108 64.8(7) . . . . ?
N13 Ni4 O8 C108 156.6(7) 2 . . . ?
N3 Ni4 O8 C108 -95.9(15) 2 . . . ?
O9 Ni4 O8 C108 -24.8(7) . . . . ?
O7 Ni4 O8 C108 -111.2(7) . . . . ?
N11 Ni4 O9 C109 132.6(4) . . . . ?
N13 Ni4 O9 C109 -106(3) 2 . . . ?
N3 Ni4 O9 C109 38.0(4) 2 . . . ?
O8 Ni4 O9 C109 -136.2(4) . . . . ?
O7 Ni4 O9 C109 -51.0(4) . . . . ?
N8 Ni5 O10 C112 177.6(12) . . . . ?
N21 Ni5 O10 C112 -44.1(7) . . . . ?
N16 Ni5 O10 C112 47.5(7) . . . . ?
O11 Ni5 O10 C112 -135.9(7) . . . . ?
O12 Ni5 O10 C112 137.2(7) . . . . ?
N8 Ni5 O10 C113 -111.1(13) . . . . ?
N21 Ni5 O10 C113 27.1(6) . . . . ?
N16 Ni5 O10 C113 118.8(6) . . . . ?
O11 Ni5 O10 C113 -64.6(6) . . . . ?
O12 Ni5 O10 C113 -151.5(6) . . . . ?
N8 Ni5 O11 C111 -37.1(5) . . . . ?
N21 Ni5 O11 C111 53.9(5) . . . . ?
N16 Ni5 O11 C111 -179(100) . . . . ?
O10 Ni5 O11 C111 148.0(5) . . . . ?
O12 Ni5 O11 C111 -126.5(5) . . . . ?
N8 Ni5 O12 C110 63.0(5) . . . . ?
N21 Ni5 O12 C110 169(26) . . . . ?
N16 Ni5 O12 C110 -31.7(5) . . . . ?
O10 Ni5 O12 C110 -121.6(5) . . . . ?
O11 Ni5 O12 C110 153.4(5) . . . . ?
Mo1 C1 N1 Ni3 -32(13) . . . . ?
N20 Ni3 N1 C1 49(9) . . . . ?
N10 Ni3 N1 C1 141(9) . . . . ?
O5 Ni3 N1 C1 -125(9) . . . . ?
O4 Ni3 N1 C1 -114(8) . . . . ?
O6 Ni3 N1 C1 -41(9) . . . . ?
Mo1 C2 N2 Ni1 122(12) . . . . ?
N9 Ni1 N2 C2 -172(6) 2 . . . ?
N9 Ni1 N2 C2 -84(6) . . . . ?
N2 Ni1 N2 C2 52(6) 2 . . . ?
N17 Ni1 N2 C2 5(6) . . . . ?
N17 Ni1 N2 C2 99(6) 2 . . . ?
Mo1 C3 N3 Ni4 30(19) . . . 2 ?
Mo1 C5 N5 Ni2 60(14) . . . . ?
N18 Ni2 N5 C5 72(4) . . . . ?
N19 Ni2 N5 C5 -23(4) . . . . ?
O1 Ni2 N5 C5 -110(4) . . . . ?
O2 Ni2 N5 C5 -167(4) . . . . ?
O3 Ni2 N5 C5 163(4) . . . . ?
Mo1 C8 N8 Ni5 9(9) . . . . ?
N21 Ni5 N8 C8 18(4) . . . . ?
N16 Ni5 N8 C8 -74(4) . . . . ?
O10 Ni5 N8 C8 156(3) . . . . ?
O11 Ni5 N8 C8 110(4) . . . . ?
O12 Ni5 N8 C8 -164(4) . . . . ?
Mo2 C9 N9 Ni1 -101(28) . . . . ?
N9 Ni1 N9 C9 -21(26) 2 . . . ?
N2 Ni1 N9 C9 -114(26) . . . . ?
N2 Ni1 N9 C9 68(26) 2 . . . ?
N17 Ni1 N9 C9 156(100) . . . . ?
N17 Ni1 N9 C9 -58(27) 2 . . . ?
Mo2 C10 N10 Ni3 48(8) . . . . ?
N20 Ni3 N10 C10 70(3) . . . . ?
N1 Ni3 N10 C10 -23(3) . . . . ?
O5 Ni3 N10 C10 -113(3) . . . . ?
O4 Ni3 N10 C10 162(3) . . . . ?
O6 Ni3 N10 C10 -180(100) . . . . ?
Mo2 C11 N11 Ni4 27(11) . . . . ?
N13 Ni4 N11 C11 -1(4) 2 . . . ?
N3 Ni4 N11 C11 -93(4) 2 . . . ?
O8 Ni4 N11 C11 89(4) . . . . ?
O9 Ni4 N11 C11 176(4) . . . . ?
O7 Ni4 N11 C11 135(3) . . . . ?
Mo2 C13 N13 Ni4 -47(12) . . . 2 ?
N8 Ni5 N16 C16 -112(6) . . . 2 ?
N21 Ni5 N16 C16 156(6) . . . 2 ?
O10 Ni5 N16 C16 62(6) . . . 2 ?
O11 Ni5 N16 C16 30(6) . . . 2 ?
O12 Ni5 N16 C16 -23(6) . . . 2 ?
Mo3 C17 N17 Ni1 -143(4) . . . . ?
N9 Ni1 N17 C17 -14(6) 2 . . . ?
N9 Ni1 N17 C17 -52(5) . . . . ?
N2 Ni1 N17 C17 -141(5) . . . . ?
N2 Ni1 N17 C17 41(5) 2 . . . ?
N17 Ni1 N17 C17 131(5) 2 . . . ?
Mo3 C18 N18 Ni2 -67(20) . . . . ?
N5 Ni2 N18 C18 -29(10) . . . . ?
N19 Ni2 N18 C18 64(10) . . . . ?
O1 Ni2 N18 C18 -174(100) . . . . ?
O2 Ni2 N18 C18 156(10) . . . . ?
O3 Ni2 N18 C18 -119(10) . . . . ?
N18 Ni2 N19 C19 -145(5) . . . 2 ?
N5 Ni2 N19 C19 -54(5) . . . 2 ?
O1 Ni2 N19 C19 38(5) . . . 2 ?
O2 Ni2 N19 C19 123(5) . . . 2 ?
O3 Ni2 N19 C19 62(5) . . . 2 ?
Mo3 C20 N20 Ni3 23(13) . . . . ?
N1 Ni3 N20 C20 69(6) . . . . ?
N10 Ni3 N20 C20 -23(6) . . . . ?
O5 Ni3 N20 C20 -180(100) . . . . ?
O4 Ni3 N20 C20 -112(6) . . . . ?
O6 Ni3 N20 C20 161(6) . . . . ?
N8 Ni5 N21 C21 -86(3) . . . 2 ?
N16 Ni5 N21 C21 9(3) . . . 2 ?
O10 Ni5 N21 C21 99(3) . . . 2 ?
O11 Ni5 N21 C21 -176(100) . . . 2 ?
O12 Ni5 N21 C21 168(26) . . . 2 ?
